data_1550011
loop_
_publ_author_name
'K\"ogel, Julius F'
'Timoshkin, Alexey Y.'
'Schr\"oder, Artem'
'Lork, Enno'
'Beckmann, Jens'

_publ_section_title
;
 Al(OCArF3)<sub>3</sub> - a thermally stable Lewis superacid.
;
_journal_issue 43
_journal_name_full 'Chemical science'
_journal_page_first 8178
_journal_page_last 8183
_journal_paper_doi 10.1039/c8sc02981d
_journal_volume 9
_journal_year 2018
_chemical_formula_sum 'C76 H15 Al Cl F45 O3'
_chemical_formula_weight 1893.31
_chemical_properties_physical Moisture-sensitive
_space_group_IT_number 2
_space_group_name_Hall '-P 1'
_space_group_name_H-M_alt 'P -1'
_symmetry_cell_setting triclinic
_symmetry_space_group_name_Hall '-P 1'
_symmetry_space_group_name_H-M 'P -1'
_atom_sites_solution_hydrogens geom
_atom_sites_solution_primary direct
_atom_sites_solution_secondary difmap
_audit_creation_method SHELXL-97
_audit_update_record
;
2018-08-24 deposited with the CCDC.
2018-10-02 downloaded from the CCDC.
;
_cell_angle_alpha 94.5130(10)
_cell_angle_beta 96.0290(10)
_cell_angle_gamma 119.0260(10)
_cell_formula_units_Z 2
_cell_length_a 13.8546(4)
_cell_length_b 14.2421(4)
_cell_length_c 20.1247(6)
_cell_measurement_reflns_used 9232
_cell_measurement_temperature 100
_cell_measurement_theta_max 56
_cell_measurement_theta_min 112
_cell_volume 3414.42(18)
_computing_cell_refinement 'Bruker SAINT'
_computing_data_collection 'Bruker APEX2'
_computing_data_reduction 'Bruker SAINT'
_computing_molecular_graphics 'Bruker SHELXTL'
_computing_publication_material 'Bruker SHELXTL'
_computing_structure_refinement 'SHELXL-2013 (Sheldrick 2013)'
_computing_structure_solution 'SHELXS-97 (Sheldrick 2008)'
_diffrn_ambient_temperature 100
_diffrn_measured_fraction_theta_full 0.997
_diffrn_measured_fraction_theta_max 0.997
_diffrn_measurement_device_type 'Bruker Venture D8 CMOS'
_diffrn_measurement_method '\f and \w scans'
_diffrn_radiation_monochromator graphite
_diffrn_radiation_source 'fine-focus sealed tube'
_diffrn_radiation_type MoK\a
_diffrn_radiation_wavelength 0.71073
_diffrn_reflns_av_R_equivalents 0.0545
_diffrn_reflns_av_sigmaI/netI 0.0351
_diffrn_reflns_limit_h_max 18
_diffrn_reflns_limit_h_min -18
_diffrn_reflns_limit_k_max 19
_diffrn_reflns_limit_k_min -19
_diffrn_reflns_limit_l_max 26
_diffrn_reflns_limit_l_min -26
_diffrn_reflns_number 154736
_diffrn_reflns_theta_full 28.36
_diffrn_reflns_theta_max 28.36
_diffrn_reflns_theta_min 2.44
_exptl_absorpt_coefficient_mu 0.246
_exptl_absorpt_correction_T_max 0.7523
_exptl_absorpt_correction_T_min 0.7232
_exptl_absorpt_correction_type multi-scan
_exptl_absorpt_process_details 'SADABS; Bruker, 2000'
_exptl_crystal_colour colourless
_exptl_crystal_density_diffrn 1.842
_exptl_crystal_density_method 'not measured'
_exptl_crystal_description block
_exptl_crystal_F_000 1860
_exptl_crystal_recrystallization_method 'Re-crystallisation from solvent: Dichloromethane / Hexane'
_exptl_crystal_size_max 0.08
_exptl_crystal_size_mid 0.08
_exptl_crystal_size_min 0.05
_refine_diff_density_max 0.349
_refine_diff_density_min -0.331
_refine_diff_density_rms 0.060
_refine_ls_extinction_method none
_refine_ls_goodness_of_fit_ref 1.014
_refine_ls_hydrogen_treatment constr
_refine_ls_matrix_type full
_refine_ls_number_parameters 1135
_refine_ls_number_reflns 17021
_refine_ls_number_restraints 0
_refine_ls_restrained_S_all 1.014
_refine_ls_R_factor_all 0.0638
_refine_ls_R_factor_gt 0.0388
_refine_ls_shift/su_max 0.001
_refine_ls_shift/su_mean 0.000
_refine_ls_structure_factor_coef Fsqd
_refine_ls_weighting_details 'calc w=1/[\s^2^(Fo^2^)+(0.0328P)^2^+2.3128P] where P=(Fo^2^+2Fc^2^)/3'
_refine_ls_weighting_scheme calc
_refine_ls_wR_factor_gt 0.0758
_refine_ls_wR_factor_ref 0.0836
_reflns_number_gt 12961
_reflns_number_total 17021
_reflns_threshold_expression >2sigma(I)
_cod_data_source_file c8sc02981d2.cif
_cod_data_source_block shelxl_CCDC6
_cod_depositor_comments
;
The following automatic conversions were performed:

'_symmetry_cell_setting' value 'Triclinic' changed to 'triclinic'
according to
/home/data/users/saulius/crontab/automatic-downloads/rss-feeds/RSC/lib/dictionaries/cif_core.dic
dictionary named 'cif_core.dic' version 2.4.2 from 2011-04-26.

Automatic conversion script
Id: cif_fix_values 4973 2017-02-22 13:04:09Z antanas 

 Adding full bibliography for 1550001--1550014.cif.
;
_cod_original_cell_volume 3414.42(17)
_cod_original_sg_symbol_H-M P-1
_cod_database_code 1550011

loop_
_symmetry_equiv_pos_as_xyz
'x, y, z'
'-x, -y, -z'

loop_
_atom_site_label
_atom_site_type_symbol
_atom_site_fract_x
_atom_site_fract_y
_atom_site_fract_z
_atom_site_U_iso_or_equiv
_atom_site_adp_type
_atom_site_occupancy
_atom_site_symmetry_multiplicity
_atom_site_calc_flag
_atom_site_refinement_flags
C1 C 0.35366(13) 0.56956(12) 0.37618(8) 0.0115(3) Uani 1 1 d .
C2 C 0.18001(13) 0.76327(12) 0.24447(8) 0.0117(3) Uani 1 1 d .
C3 C 0.34528(13) 0.56037(13) 0.12521(8) 0.0136(3) Uani 1 1 d .
C10 C 0.28457(13) 0.56260(12) 0.43374(8) 0.0123(3) Uani 1 1 d .
C11 C 0.25722(14) 0.48401(13) 0.47615(8) 0.0174(3) Uani 1 1 d .
C12 C 0.19002(15) 0.47179(14) 0.52436(9) 0.0232(4) Uani 1 1 d .
C13 C 0.14694(14) 0.54023(15) 0.53196(9) 0.0225(4) Uani 1 1 d .
C14 C 0.17542(14) 0.62177(14) 0.49296(8) 0.0186(4) Uani 1 1 d .
C15 C 0.24521(13) 0.63417(13) 0.44610(8) 0.0147(3) Uani 1 1 d .
C20 C 0.48089(13) 0.63686(12) 0.40336(8) 0.0119(3) Uani 1 1 d .
C21 C 0.55480(13) 0.64804(13) 0.35904(8) 0.0136(3) Uani 1 1 d .
C22 C 0.66927(13) 0.71006(13) 0.37563(8) 0.0152(3) Uani 1 1 d .
C23 C 0.71576(13) 0.76675(13) 0.44006(8) 0.0162(3) Uani 1 1 d .
C24 C 0.64645(13) 0.75843(13) 0.48600(8) 0.0143(3) Uani 1 1 d .
C25 C 0.53157(13) 0.69520(13) 0.46775(8) 0.0126(3) Uani 1 1 d .
C30 C 0.31566(13) 0.45026(13) 0.34563(8) 0.0134(3) Uani 1 1 d .
C31 C 0.20751(14) 0.38858(14) 0.30935(8) 0.0172(3) Uani 1 1 d .
C32 C 0.16642(15) 0.28486(14) 0.27632(9) 0.0231(4) Uani 1 1 d .
C33 C 0.23148(17) 0.23676(14) 0.28085(10) 0.0270(4) Uani 1 1 d .
C34 C 0.33709(16) 0.29295(15) 0.31802(9) 0.0231(4) Uani 1 1 d .
C35 C 0.37743(14) 0.39740(14) 0.35027(8) 0.0175(3) Uani 1 1 d .
C40 C 0.18361(13) 0.82044(12) 0.31513(8) 0.0122(3) Uani 1 1 d .
C41 C 0.09553(13) 0.79619(13) 0.35054(8) 0.0136(3) Uani 1 1 d .
C42 C 0.11020(14) 0.85001(13) 0.41431(8) 0.0150(3) Uani 1 1 d .
C43 C 0.21376(14) 0.93291(13) 0.44418(8) 0.0159(3) Uani 1 1 d .
C44 C 0.30270(14) 0.96206(13) 0.41026(8) 0.0158(3) Uani 1 1 d .
C45 C 0.28722(13) 0.90749(13) 0.34680(8) 0.0139(3) Uani 1 1 d .
C50 C 0.19559(13) 0.84928(12) 0.19746(8) 0.0125(3) Uani 1 1 d .
C51 C 0.11671(13) 0.88315(13) 0.18823(8) 0.0142(3) Uani 1 1 d .
C52 C 0.12432(14) 0.95942(14) 0.14823(8) 0.0171(3) Uani 1 1 d .
C53 C 0.21670(15) 1.00979(14) 0.11704(8) 0.0196(4) Uani 1 1 d .
C54 C 0.29732(14) 0.97991(14) 0.12517(9) 0.0189(3) Uani 1 1 d .
C55 C 0.28627(13) 0.90054(13) 0.16431(8) 0.0141(3) Uani 1 1 d .
C60 C 0.06917(13) 0.65475(13) 0.21928(8) 0.0127(3) Uani 1 1 d .
C61 C 0.00599(13) 0.62410(13) 0.15496(8) 0.0149(3) Uani 1 1 d .
C62 C -0.08679(14) 0.52220(14) 0.13449(8) 0.0184(3) Uani 1 1 d .
C63 C -0.11901(13) 0.44644(13) 0.17747(9) 0.0179(3) Uani 1 1 d .
C64 C -0.05758(14) 0.47239(13) 0.24131(8) 0.0159(3) Uani 1 1 d .
C65 C 0.03408(13) 0.57394(13) 0.26062(8) 0.0134(3) Uani 1 1 d .
C70 C 0.23714(14) 0.45094(13) 0.09549(8) 0.0155(3) Uani 1 1 d .
C71 C 0.13738(15) 0.41003(14) 0.12116(8) 0.0180(3) Uani 1 1 d .
C72 C 0.04277(15) 0.31340(14) 0.09199(9) 0.0207(4) Uani 1 1 d .
C73 C 0.04442(15) 0.25367(14) 0.03568(9) 0.0229(4) Uani 1 1 d .
C74 C 0.14097(16) 0.29207(15) 0.00803(9) 0.0228(4) Uani 1 1 d .
C75 C 0.23374(14) 0.38830(14) 0.03753(8) 0.0185(3) Uani 1 1 d .
C80 C 0.35798(13) 0.63211(13) 0.06820(8) 0.0143(3) Uani 1 1 d .
C81 C 0.28600(14) 0.67432(13) 0.06020(8) 0.0155(3) Uani 1 1 d .
C82 C 0.29041(15) 0.74033(14) 0.01248(9) 0.0192(4) Uani 1 1 d .
C83 C 0.36611(15) 0.76411(14) -0.03131(8) 0.0209(4) Uani 1 1 d .
C84 C 0.43394(14) 0.71915(14) -0.02789(8) 0.0190(4) Uani 1 1 d .
C85 C 0.42962(14) 0.65442(14) 0.02077(8) 0.0170(3) Uani 1 1 d .
C90 C 0.44794(14) 0.54504(14) 0.14333(8) 0.0164(3) Uani 1 1 d .
C91 C 0.55553(15) 0.63339(15) 0.15394(8) 0.0199(4) Uani 1 1 d .
C92 C 0.64944(16) 0.62680(18) 0.17643(9) 0.0275(4) Uani 1 1 d .
C93 C 0.63693(18) 0.5298(2) 0.19247(9) 0.0325(5) Uani 1 1 d .
C94 C 0.53194(19) 0.44153(17) 0.18539(9) 0.0292(5) Uani 1 1 d .
C95 C 0.43909(16) 0.44918(15) 0.16088(8) 0.0213(4) Uani 1 1 d .
F11 F 0.27773(9) 0.72264(8) 0.41583(5) 0.0208(2) Uani 1 1 d .
F12 F 0.13551(9) 0.69027(9) 0.50120(5) 0.0291(3) Uani 1 1 d .
F13 F 0.07981(9) 0.52878(10) 0.57759(6) 0.0353(3) Uani 1 1 d .
F14 F 0.16799(11) 0.39445(9) 0.56380(6) 0.0388(3) Uani 1 1 d .
F15 F 0.30025(10) 0.41688(9) 0.47352(5) 0.0296(3) Uani 1 1 d .
F21 F 0.51350(8) 0.59272(8) 0.29596(4) 0.0175(2) Uani 1 1 d .
F22 F 0.73481(8) 0.71530(9) 0.33014(5) 0.0233(2) Uani 1 1 d .
F23 F 0.82649(8) 0.82758(8) 0.45803(5) 0.0229(2) Uani 1 1 d .
F24 F 0.69101(8) 0.81033(8) 0.54954(5) 0.0200(2) Uani 1 1 d .
F25 F 0.47185(8) 0.69315(8) 0.51678(5) 0.0194(2) Uani 1 1 d .
F31 F 0.13613(8) 0.42670(8) 0.30765(5) 0.0211(2) Uani 1 1 d .
F32 F 0.06251(9) 0.23054(9) 0.24050(6) 0.0334(3) Uani 1 1 d .
F33 F 0.19206(11) 0.13529(9) 0.25000(7) 0.0432(3) Uani 1 1 d .
F34 F 0.40058(10) 0.24590(9) 0.32375(6) 0.0325(3) Uani 1 1 d .
F35 F 0.47941(8) 0.44357(8) 0.38840(5) 0.0229(2) Uani 1 1 d .
F41 F -0.00982(7) 0.71884(8) 0.32487(5) 0.0176(2) Uani 1 1 d .
F42 F 0.02254(8) 0.82174(8) 0.44671(5) 0.0215(2) Uani 1 1 d .
F43 F 0.22756(9) 0.98547(8) 0.50599(5) 0.0222(2) Uani 1 1 d .
F44 F 0.40425(8) 1.04386(8) 0.43906(5) 0.0234(2) Uani 1 1 d .
F45 F 0.37668(8) 0.94344(8) 0.31560(5) 0.0187(2) Uani 1 1 d .
F51 F 0.02452(8) 0.83576(8) 0.21745(5) 0.0195(2) Uani 1 1 d .
F52 F 0.04334(9) 0.98533(8) 0.13955(5) 0.0237(2) Uani 1 1 d .
F53 F 0.22679(10) 1.08629(9) 0.07902(6) 0.0299(3) Uani 1 1 d .
F54 F 0.38746(9) 1.02676(9) 0.09454(6) 0.0285(2) Uani 1 1 d .
F55 F 0.36890(8) 0.87645(8) 0.16694(5) 0.0189(2) Uani 1 1 d .
F61 F 0.02988(8) 0.69093(8) 0.10801(5) 0.0180(2) Uani 1 1 d .
F62 F -0.14635(9) 0.49793(8) 0.07211(5) 0.0275(2) Uani 1 1 d .
F63 F -0.20979(8) 0.34849(8) 0.15801(5) 0.0273(2) Uani 1 1 d .
F64 F -0.08776(8) 0.39841(8) 0.28351(5) 0.0221(2) Uani 1 1 d .
F65 F 0.09028(8) 0.59527(7) 0.32348(4) 0.01581(19) Uani 1 1 d .
F71 F 0.12570(8) 0.46082(8) 0.17612(5) 0.0244(2) Uani 1 1 d .
F72 F -0.05099(9) 0.27793(9) 0.11925(6) 0.0294(2) Uani 1 1 d .
F73 F -0.04660(9) 0.15974(9) 0.00741(6) 0.0323(3) Uani 1 1 d .
F74 F 0.14425(10) 0.23545(9) -0.04737(6) 0.0336(3) Uani 1 1 d .
F75 F 0.32627(9) 0.42131(8) 0.00901(5) 0.0247(2) Uani 1 1 d .
F81 F 0.20518(8) 0.64867(8) 0.09807(5) 0.0203(2) Uani 1 1 d .
F82 F 0.21986(9) 0.77965(9) 0.00841(5) 0.0279(2) Uani 1 1 d .
F83 F 0.37309(9) 0.82986(8) -0.07699(5) 0.0287(3) Uani 1 1 d .
F84 F 0.50755(9) 0.74008(9) -0.07086(5) 0.0270(2) Uani 1 1 d .
F85 F 0.50070(8) 0.61590(8) 0.01962(5) 0.0222(2) Uani 1 1 d .
F91 F 0.57322(8) 0.73144(8) 0.14259(5) 0.0231(2) Uani 1 1 d .
F92 F 0.75143(9) 0.71487(11) 0.18453(6) 0.0400(3) Uani 1 1 d .
F93 F 0.72687(11) 0.52289(13) 0.21700(6) 0.0502(4) Uani 1 1 d .
F94 F 0.51711(12) 0.34740(11) 0.20398(6) 0.0433(3) Uani 1 1 d .
F95 F 0.33951(10) 0.35874(8) 0.15779(5) 0.0289(2) Uani 1 1 d .
O1 O 0.32649(9) 0.61665(9) 0.32593(5) 0.0134(2) Uani 1 1 d .
O2 O 0.26504(9) 0.74036(9) 0.24859(5) 0.0132(2) Uani 1 1 d .
O3 O 0.33350(9) 0.60663(9) 0.18380(5) 0.0161(2) Uani 1 1 d .
Al1 Al 0.35230(4) 0.68720(4) 0.25778(2) 0.00980(9) Uani 1 1 d .
Cl1 Cl 0.52339(3) 0.82166(3) 0.28222(2) 0.01567(8) Uani 1 1 d .
C4 C 0.77010(13) 0.06756(13) 0.26777(8) 0.0150(3) Uani 1 1 d .
C100 C 0.71390(13) 0.11783(13) 0.29828(8) 0.0152(3) Uani 1 1 d .
C101 C 0.67819(15) 0.17934(14) 0.26263(9) 0.0210(4) Uani 1 1 d .
H101 H 0.6892 0.1870 0.2181 0.025 Uiso 1 1 calc R
C102 C 0.62664(18) 0.22845(17) 0.29385(10) 0.0319(5) Uani 1 1 d .
H102 H 0.6048 0.2709 0.2708 0.038 Uiso 1 1 calc R
C103 C 0.60738(17) 0.21466(18) 0.35939(10) 0.0338(5) Uani 1 1 d .
H103 H 0.5718 0.2474 0.3798 0.041 Uiso 1 1 calc R
C104 C 0.64021(15) 0.15306(16) 0.39484(9) 0.0263(4) Uani 1 1 d .
H104 H 0.6258 0.1435 0.4386 0.032 Uiso 1 1 calc R
C105 C 0.69428(14) 0.10588(15) 0.36522(9) 0.0201(4) Uani 1 1 d .
H105 H 0.7181 0.0658 0.3895 0.024 Uiso 1 1 calc R
C110 C 0.74139(14) 0.02485(13) 0.19708(8) 0.0155(3) Uani 1 1 d .
C111 C 0.63238(14) -0.01117(13) 0.16268(9) 0.0169(3) Uani 1 1 d .
H111 H 0.5798 -0.0062 0.1856 0.020 Uiso 1 1 calc R
C112 C 0.60413(15) -0.05362(14) 0.09519(9) 0.0212(4) Uani 1 1 d .
H112 H 0.5325 -0.0772 0.0725 0.025 Uiso 1 1 calc R
C113 C 0.68245(16) -0.06135(15) 0.06101(9) 0.0236(4) Uani 1 1 d .
H113 H 0.6625 -0.0906 0.0155 0.028 Uiso 1 1 calc R
C114 C 0.79023(15) -0.02608(15) 0.09374(9) 0.0227(4) Uani 1 1 d .
H114 H 0.8421 -0.0313 0.0702 0.027 Uiso 1 1 calc R
C115 C 0.81984(14) 0.01668(14) 0.16124(9) 0.0192(4) Uani 1 1 d .
H115 H 0.8919 0.0403 0.1833 0.023 Uiso 1 1 calc R
C120 C 0.85697(14) 0.06008(14) 0.30993(8) 0.0171(3) Uani 1 1 d .
C121 C 0.93057(14) 0.14653(14) 0.36157(8) 0.0195(4) Uani 1 1 d .
H121 H 0.9219 0.2070 0.3695 0.023 Uiso 1 1 calc R
C122 C 1.01544(15) 0.14088(15) 0.40030(9) 0.0235(4) Uani 1 1 d .
H122 H 1.0657 0.1987 0.4333 0.028 Uiso 1 1 calc R
C123 C 1.02578(16) 0.04915(16) 0.39001(10) 0.0268(4) Uani 1 1 d .
H123 H 1.0823 0.0453 0.4168 0.032 Uiso 1 1 calc R
C124 C 0.95288(16) -0.03712(16) 0.34025(10) 0.0260(4) Uani 1 1 d .
H124 H 0.9600 -0.0988 0.3343 0.031 Uiso 1 1 calc R
C125 C 0.86981(15) -0.03157(15) 0.29959(9) 0.0221(4) Uani 1 1 d .
H125 H 0.8223 -0.0885 0.2653 0.027 Uiso 1 1 calc R

loop_
_atom_site_aniso_label
_atom_site_aniso_U_11
_atom_site_aniso_U_22
_atom_site_aniso_U_33
_atom_site_aniso_U_23
_atom_site_aniso_U_13
_atom_site_aniso_U_12
C1 0.0128(8) 0.0133(7) 0.0092(7) 0.0026(6) 0.0021(6) 0.0070(6)
C2 0.0113(7) 0.0132(7) 0.0114(7) 0.0000(6) 0.0016(6) 0.0071(6)
C3 0.0165(8) 0.0173(8) 0.0099(7) 0.0002(6) 0.0026(6) 0.0110(7)
C10 0.0101(7) 0.0129(7) 0.0114(7) 0.0009(6) 0.0007(6) 0.0040(6)
C11 0.0216(9) 0.0140(8) 0.0174(8) 0.0023(6) 0.0044(7) 0.0092(7)
C12 0.0254(10) 0.0184(9) 0.0192(9) 0.0066(7) 0.0084(7) 0.0045(8)
C13 0.0139(8) 0.0299(10) 0.0177(9) 0.0005(7) 0.0069(7) 0.0057(8)
C14 0.0170(8) 0.0254(9) 0.0157(8) -0.0040(7) -0.0020(7) 0.0142(7)
C15 0.0144(8) 0.0170(8) 0.0107(7) 0.0014(6) -0.0015(6) 0.0071(7)
C20 0.0127(8) 0.0122(7) 0.0125(7) 0.0041(6) 0.0018(6) 0.0071(6)
C21 0.0176(8) 0.0160(8) 0.0087(7) 0.0009(6) -0.0002(6) 0.0102(7)
C22 0.0144(8) 0.0203(8) 0.0148(8) 0.0046(6) 0.0053(6) 0.0107(7)
C23 0.0111(8) 0.0178(8) 0.0192(8) 0.0038(7) -0.0008(6) 0.0074(7)
C24 0.0167(8) 0.0149(8) 0.0106(7) -0.0003(6) -0.0027(6) 0.0085(7)
C25 0.0141(8) 0.0145(8) 0.0115(7) 0.0029(6) 0.0043(6) 0.0083(7)
C30 0.0157(8) 0.0128(8) 0.0095(7) 0.0021(6) 0.0031(6) 0.0051(7)
C31 0.0176(8) 0.0183(8) 0.0154(8) 0.0032(7) 0.0046(7) 0.0082(7)
C32 0.0188(9) 0.0190(9) 0.0188(9) -0.0022(7) 0.0000(7) 0.0009(7)
C33 0.0366(11) 0.0146(9) 0.0236(10) -0.0048(7) 0.0050(8) 0.0089(8)
C34 0.0331(10) 0.0211(9) 0.0228(9) 0.0049(7) 0.0100(8) 0.0182(8)
C35 0.0197(9) 0.0176(8) 0.0151(8) 0.0029(6) 0.0038(7) 0.0090(7)
C40 0.0137(8) 0.0128(7) 0.0119(7) 0.0016(6) 0.0013(6) 0.0083(6)
C41 0.0114(8) 0.0138(8) 0.0157(8) 0.0025(6) 0.0009(6) 0.0067(6)
C42 0.0178(8) 0.0185(8) 0.0144(8) 0.0054(6) 0.0072(6) 0.0121(7)
C43 0.0250(9) 0.0164(8) 0.0096(7) -0.0003(6) 0.0010(6) 0.0136(7)
C44 0.0161(8) 0.0123(8) 0.0160(8) -0.0014(6) -0.0030(6) 0.0063(7)
C45 0.0129(8) 0.0149(8) 0.0159(8) 0.0034(6) 0.0040(6) 0.0079(7)
C50 0.0137(8) 0.0123(7) 0.0102(7) -0.0022(6) -0.0002(6) 0.0064(6)
C51 0.0131(8) 0.0158(8) 0.0125(8) -0.0015(6) 0.0022(6) 0.0068(7)
C52 0.0217(9) 0.0197(8) 0.0139(8) -0.0028(6) -0.0025(7) 0.0153(7)
C53 0.0289(10) 0.0164(8) 0.0142(8) 0.0037(7) 0.0010(7) 0.0121(8)
C54 0.0191(9) 0.0187(8) 0.0171(8) 0.0037(7) 0.0064(7) 0.0073(7)
C55 0.0143(8) 0.0157(8) 0.0131(8) 0.0001(6) 0.0015(6) 0.0086(7)
C60 0.0105(7) 0.0153(8) 0.0132(8) -0.0009(6) 0.0023(6) 0.0074(6)
C61 0.0149(8) 0.0172(8) 0.0131(8) 0.0023(6) 0.0034(6) 0.0082(7)
C62 0.0162(8) 0.0223(9) 0.0120(8) -0.0019(7) -0.0026(6) 0.0076(7)
C63 0.0103(8) 0.0146(8) 0.0207(9) -0.0024(7) 0.0002(6) 0.0011(7)
C64 0.0147(8) 0.0169(8) 0.0161(8) 0.0049(6) 0.0057(6) 0.0068(7)
C65 0.0123(8) 0.0178(8) 0.0108(7) -0.0005(6) 0.0008(6) 0.0086(7)
C70 0.0196(8) 0.0172(8) 0.0115(8) 0.0015(6) 0.0003(6) 0.0110(7)
C71 0.0224(9) 0.0204(9) 0.0139(8) 0.0005(7) 0.0032(7) 0.0131(7)
C72 0.0188(9) 0.0224(9) 0.0204(9) 0.0050(7) 0.0036(7) 0.0096(7)
C73 0.0224(9) 0.0179(9) 0.0222(9) -0.0016(7) -0.0036(7) 0.0072(8)
C74 0.0305(10) 0.0235(9) 0.0152(8) -0.0042(7) -0.0003(7) 0.0158(8)
C75 0.0215(9) 0.0217(9) 0.0156(8) 0.0018(7) 0.0039(7) 0.0133(8)
C80 0.0167(8) 0.0154(8) 0.0095(7) -0.0017(6) -0.0010(6) 0.0081(7)
C81 0.0161(8) 0.0176(8) 0.0116(8) -0.0033(6) -0.0003(6) 0.0088(7)
C82 0.0223(9) 0.0173(8) 0.0183(8) -0.0023(7) -0.0058(7) 0.0126(7)
C83 0.0276(10) 0.0138(8) 0.0123(8) 0.0003(6) -0.0064(7) 0.0054(7)
C84 0.0215(9) 0.0175(8) 0.0107(8) -0.0009(6) 0.0021(7) 0.0046(7)
C85 0.0183(8) 0.0189(8) 0.0131(8) -0.0018(6) 0.0007(6) 0.0097(7)
C90 0.0229(9) 0.0258(9) 0.0081(7) 0.0007(6) 0.0029(6) 0.0181(8)
C91 0.0216(9) 0.0313(10) 0.0126(8) 0.0041(7) 0.0052(7) 0.0170(8)
C92 0.0212(10) 0.0504(13) 0.0153(9) 0.0016(8) 0.0052(7) 0.0214(9)
C93 0.0366(12) 0.0665(15) 0.0169(9) 0.0021(9) 0.0029(8) 0.0437(12)
C94 0.0508(13) 0.0426(12) 0.0152(9) 0.0014(8) 0.0023(8) 0.0403(11)
C95 0.0317(10) 0.0271(10) 0.0119(8) -0.0009(7) 0.0013(7) 0.0208(9)
F11 0.0328(6) 0.0191(5) 0.0165(5) 0.0043(4) 0.0037(4) 0.0173(5)
F12 0.0340(6) 0.0447(7) 0.0233(6) -0.0004(5) 0.0045(5) 0.0316(6)
F13 0.0279(6) 0.0509(8) 0.0265(6) 0.0052(5) 0.0187(5) 0.0165(6)
F14 0.0590(8) 0.0282(6) 0.0313(6) 0.0191(5) 0.0285(6) 0.0174(6)
F15 0.0546(7) 0.0296(6) 0.0234(6) 0.0144(5) 0.0179(5) 0.0318(6)
F21 0.0163(5) 0.0238(5) 0.0101(4) -0.0021(4) 0.0019(4) 0.0090(4)
F22 0.0151(5) 0.0352(6) 0.0187(5) 0.0014(4) 0.0067(4) 0.0115(5)
F23 0.0096(5) 0.0315(6) 0.0217(5) 0.0004(4) -0.0010(4) 0.0070(4)
F24 0.0178(5) 0.0248(5) 0.0112(5) -0.0033(4) -0.0026(4) 0.0076(4)
F25 0.0164(5) 0.0271(5) 0.0112(5) -0.0020(4) 0.0034(4) 0.0087(4)
F31 0.0137(5) 0.0216(5) 0.0244(5) 0.0014(4) 0.0001(4) 0.0068(4)
F32 0.0246(6) 0.0247(6) 0.0305(6) -0.0069(5) -0.0064(5) 0.0001(5)
F33 0.0552(8) 0.0205(6) 0.0437(8) -0.0149(5) 0.0007(6) 0.0153(6)
F34 0.0454(7) 0.0278(6) 0.0373(7) 0.0031(5) 0.0110(5) 0.0276(6)
F35 0.0210(5) 0.0206(5) 0.0294(6) 0.0021(4) -0.0021(4) 0.0134(4)
F41 0.0103(4) 0.0213(5) 0.0187(5) -0.0009(4) 0.0039(4) 0.0062(4)
F42 0.0216(5) 0.0275(5) 0.0184(5) 0.0034(4) 0.0116(4) 0.0129(5)
F43 0.0324(6) 0.0232(5) 0.0111(5) -0.0022(4) 0.0031(4) 0.0147(5)
F44 0.0167(5) 0.0214(5) 0.0217(5) -0.0076(4) -0.0033(4) 0.0044(4)
F45 0.0114(5) 0.0185(5) 0.0215(5) -0.0020(4) 0.0051(4) 0.0041(4)
F51 0.0161(5) 0.0276(5) 0.0210(5) 0.0059(4) 0.0063(4) 0.0146(4)
F52 0.0274(6) 0.0291(6) 0.0240(5) 0.0029(4) -0.0008(4) 0.0225(5)
F53 0.0423(7) 0.0281(6) 0.0297(6) 0.0171(5) 0.0110(5) 0.0227(5)
F54 0.0263(6) 0.0305(6) 0.0332(6) 0.0191(5) 0.0162(5) 0.0133(5)
F55 0.0139(5) 0.0239(5) 0.0236(5) 0.0079(4) 0.0076(4) 0.0116(4)
F61 0.0189(5) 0.0190(5) 0.0130(5) 0.0032(4) -0.0003(4) 0.0073(4)
F62 0.0247(6) 0.0256(6) 0.0161(5) -0.0004(4) -0.0086(4) 0.0030(5)
F63 0.0186(5) 0.0199(5) 0.0247(6) 0.0005(4) -0.0030(4) -0.0031(4)
F64 0.0194(5) 0.0188(5) 0.0199(5) 0.0067(4) 0.0034(4) 0.0025(4)
F65 0.0154(5) 0.0177(5) 0.0115(4) 0.0020(4) -0.0002(4) 0.0065(4)
F71 0.0224(5) 0.0280(6) 0.0193(5) -0.0038(4) 0.0086(4) 0.0100(5)
F72 0.0195(5) 0.0294(6) 0.0307(6) 0.0009(5) 0.0074(5) 0.0055(5)
F73 0.0273(6) 0.0235(6) 0.0323(6) -0.0066(5) -0.0030(5) 0.0052(5)
F74 0.0384(7) 0.0311(6) 0.0248(6) -0.0138(5) 0.0031(5) 0.0153(5)
F75 0.0251(6) 0.0280(6) 0.0211(5) -0.0042(4) 0.0087(4) 0.0134(5)
F81 0.0196(5) 0.0289(6) 0.0186(5) 0.0025(4) 0.0032(4) 0.0170(5)
F82 0.0347(6) 0.0293(6) 0.0272(6) 0.0024(5) -0.0051(5) 0.0239(5)
F83 0.0393(7) 0.0191(5) 0.0197(5) 0.0074(4) -0.0037(5) 0.0093(5)
F84 0.0329(6) 0.0270(6) 0.0156(5) 0.0048(4) 0.0103(4) 0.0094(5)
F85 0.0256(5) 0.0322(6) 0.0175(5) 0.0046(4) 0.0097(4) 0.0199(5)
F91 0.0184(5) 0.0266(6) 0.0213(5) 0.0052(4) 0.0039(4) 0.0086(4)
F92 0.0171(6) 0.0699(9) 0.0310(6) 0.0078(6) 0.0054(5) 0.0198(6)
F93 0.0500(8) 0.0988(12) 0.0353(7) 0.0065(7) 0.0017(6) 0.0644(9)
F94 0.0797(10) 0.0539(8) 0.0255(6) 0.0048(6) -0.0012(6) 0.0577(8)
F95 0.0425(7) 0.0219(6) 0.0237(6) 0.0044(4) -0.0015(5) 0.0184(5)
O1 0.0132(5) 0.0167(6) 0.0111(5) 0.0051(4) 0.0019(4) 0.0076(5)
O2 0.0122(5) 0.0154(6) 0.0147(6) 0.0012(4) 0.0022(4) 0.0091(5)
O3 0.0191(6) 0.0219(6) 0.0103(5) -0.0022(5) 0.0022(4) 0.0133(5)
Al1 0.0096(2) 0.0116(2) 0.0087(2) 0.00118(17) 0.00157(17) 0.00566(19)
Cl1 0.01019(18) 0.01456(18) 0.0204(2) 0.00580(15) 0.00263(15) 0.00426(15)
C4 0.0122(8) 0.0120(8) 0.0169(8) 0.0036(6) 0.0017(6) 0.0030(6)
C100 0.0125(8) 0.0156(8) 0.0149(8) 0.0014(6) -0.0002(6) 0.0056(7)
C101 0.0224(9) 0.0227(9) 0.0192(9) 0.0042(7) 0.0016(7) 0.0124(8)
C102 0.0385(12) 0.0379(12) 0.0327(11) 0.0036(9) 0.0005(9) 0.0307(10)
C103 0.0324(11) 0.0481(13) 0.0296(11) -0.0078(9) 0.0014(9) 0.0294(10)
C104 0.0190(9) 0.0379(11) 0.0171(9) -0.0031(8) 0.0020(7) 0.0115(8)
C105 0.0171(8) 0.0246(9) 0.0152(8) 0.0016(7) -0.0006(7) 0.0085(7)
C110 0.0158(8) 0.0135(8) 0.0158(8) 0.0032(6) 0.0014(6) 0.0064(7)
C111 0.0155(8) 0.0153(8) 0.0192(8) 0.0046(7) 0.0015(7) 0.0070(7)
C112 0.0183(9) 0.0203(9) 0.0182(9) 0.0023(7) -0.0041(7) 0.0058(7)
C113 0.0296(10) 0.0226(9) 0.0134(8) 0.0008(7) 0.0015(7) 0.0096(8)
C114 0.0214(9) 0.0240(9) 0.0199(9) 0.0009(7) 0.0059(7) 0.0090(8)
C115 0.0140(8) 0.0203(9) 0.0212(9) 0.0017(7) 0.0012(7) 0.0075(7)
C120 0.0170(8) 0.0202(8) 0.0151(8) 0.0033(7) 0.0023(6) 0.0098(7)
C121 0.0196(9) 0.0221(9) 0.0169(8) -0.0003(7) 0.0012(7) 0.0112(7)
C122 0.0186(9) 0.0279(10) 0.0188(9) -0.0010(7) -0.0029(7) 0.0094(8)
C123 0.0211(9) 0.0363(11) 0.0244(10) 0.0027(8) -0.0048(8) 0.0173(9)
C124 0.0280(10) 0.0279(10) 0.0276(10) 0.0005(8) -0.0019(8) 0.0198(9)
C125 0.0244(9) 0.0234(9) 0.0187(9) -0.0011(7) -0.0016(7) 0.0136(8)

loop_
_atom_type_symbol
_atom_type_description
_atom_type_scat_dispersion_real
_atom_type_scat_dispersion_imag
_atom_type_scat_source
C C 0.0033 0.0016 'International Tables Vol C Tables 4.2.6.8 and 6.1.1.4'
H H 0.0000 0.0000 'International Tables Vol C Tables 4.2.6.8 and 6.1.1.4'
F F 0.0171 0.0103 'International Tables Vol C Tables 4.2.6.8 and 6.1.1.4'
O O 0.0106 0.0060 'International Tables Vol C Tables 4.2.6.8 and 6.1.1.4'
Al Al 0.0645 0.0514 'International Tables Vol C Tables 4.2.6.8 and 6.1.1.4'
Cl Cl 0.1484 0.1585 'International Tables Vol C Tables 4.2.6.8 and 6.1.1.4'

loop_
_geom_angle_atom_site_label_1
_geom_angle_atom_site_label_2
_geom_angle_atom_site_label_3
_geom_angle
O1 C1 C20 109.66(12)
O1 C1 C10 109.36(12)
C20 C1 C10 110.91(12)
O1 C1 C30 107.39(12)
C20 C1 C30 112.62(12)
C10 C1 C30 106.76(12)
O2 C2 C50 112.41(13)
O2 C2 C60 107.40(12)
C50 C2 C60 111.34(12)
O2 C2 C40 108.91(12)
C50 C2 C40 103.22(12)
C60 C2 C40 113.62(12)
O3 C3 C90 106.03(12)
O3 C3 C70 111.48(13)
C90 C3 C70 112.12(13)
O3 C3 C80 110.82(13)
C90 C3 C80 113.36(13)
C70 C3 C80 103.19(12)
C15 C10 C11 115.12(15)
C15 C10 C1 122.34(14)
C11 C10 C1 122.55(14)
F15 C11 C12 116.00(15)
F15 C11 C10 120.44(15)
C12 C11 C10 123.52(16)
F14 C12 C13 120.57(16)
F14 C12 C11 120.09(16)
C13 C12 C11 119.34(16)
F13 C13 C14 120.45(17)
F13 C13 C12 120.48(17)
C14 C13 C12 119.06(16)
F12 C14 C13 119.30(15)
F12 C14 C15 120.13(16)
C13 C14 C15 120.57(16)
F11 C15 C14 116.05(14)
F11 C15 C10 121.69(14)
C14 C15 C10 122.16(15)
C21 C20 C25 114.59(14)
C21 C20 C1 118.45(14)
C25 C20 C1 126.81(14)
F21 C21 C22 116.84(14)
F21 C21 C20 118.81(14)
C22 C21 C20 124.33(15)
F22 C22 C21 120.61(14)
F22 C22 C23 120.35(14)
C21 C22 C23 119.04(15)
F23 C23 C24 120.23(15)
F23 C23 C22 120.72(15)
C24 C23 C22 119.04(15)
F24 C24 C23 119.52(14)
F24 C24 C25 119.95(14)
C23 C24 C25 120.51(15)
F25 C25 C24 115.40(14)
F25 C25 C20 122.11(14)
C24 C25 C20 122.49(14)
C35 C30 C31 115.35(15)
C35 C30 C1 127.51(14)
C31 C30 C1 117.14(14)
F31 C31 C32 116.48(15)
F31 C31 C30 120.65(14)
C32 C31 C30 122.81(16)
F32 C32 C33 120.13(16)
F32 C32 C31 120.10(17)
C33 C32 C31 119.77(16)
F33 C33 C34 120.04(17)
F33 C33 C32 120.50(17)
C34 C33 C32 119.45(16)
F34 C34 C33 119.89(16)
F34 C34 C35 120.09(17)
C33 C34 C35 120.02(16)
F35 C35 C34 115.58(15)
F35 C35 C30 121.90(14)
C34 C35 C30 122.49(16)
C41 C40 C45 115.23(14)
C41 C40 C2 127.82(14)
C45 C40 C2 116.94(13)
F41 C41 C42 115.59(14)
F41 C41 C40 121.97(14)
C42 C41 C40 122.44(15)
F42 C42 C43 119.81(14)
F42 C42 C41 119.88(15)
C43 C42 C41 120.30(15)
F43 C43 C42 120.13(15)
F43 C43 C44 120.51(15)
C42 C43 C44 119.36(15)
F44 C44 C43 119.63(14)
F44 C44 C45 120.51(15)
C43 C44 C45 119.86(15)
F45 C45 C44 116.48(14)
F45 C45 C40 120.78(14)
C44 C45 C40 122.72(15)
C55 C50 C51 115.12(14)
C55 C50 C2 124.95(14)
C51 C50 C2 119.89(14)
F51 C51 C52 117.04(14)
F51 C51 C50 119.05(14)
C52 C51 C50 123.84(15)
F52 C52 C51 120.77(15)
F52 C52 C53 120.00(15)
C51 C52 C53 119.22(15)
F53 C53 C54 120.91(16)
F53 C53 C52 120.05(15)
C54 C53 C52 119.03(15)
F54 C54 C53 120.19(15)
F54 C54 C55 119.15(15)
C53 C54 C55 120.66(16)
F55 C55 C54 115.09(14)
F55 C55 C50 122.83(14)
C54 C55 C50 122.08(15)
C61 C60 C65 114.97(14)
C61 C60 C2 125.77(14)
C65 C60 C2 118.83(14)
F61 C61 C62 114.83(14)
F61 C61 C60 122.85(14)
C62 C61 C60 122.32(15)
F62 C62 C63 119.89(15)
F62 C62 C61 119.71(15)
C63 C62 C61 120.40(15)
F63 C63 C62 120.35(15)
F63 C63 C64 120.30(15)
C62 C63 C64 119.35(15)
F64 C64 C65 120.88(14)
F64 C64 C63 119.80(15)
C65 C64 C63 119.31(15)
F65 C65 C64 116.87(14)
F65 C65 C60 119.50(14)
C64 C65 C60 123.61(15)
C71 C70 C75 114.82(15)
C71 C70 C3 124.63(14)
C75 C70 C3 120.51(15)
F71 C71 C72 115.02(15)
F71 C71 C70 122.57(15)
C72 C71 C70 122.41(15)
F72 C72 C73 119.88(16)
F72 C72 C71 119.64(15)
C73 C72 C71 120.48(16)
F73 C73 C72 120.83(17)
F73 C73 C74 120.18(16)
C72 C73 C74 118.98(16)
F74 C74 C75 120.34(16)
F74 C74 C73 120.03(16)
C75 C74 C73 119.64(16)
F75 C75 C74 117.19(15)
F75 C75 C70 119.15(15)
C74 C75 C70 123.65(16)
C85 C80 C81 114.82(15)
C85 C80 C3 127.27(14)
C81 C80 C3 117.79(14)
F81 C81 C82 116.44(14)
F81 C81 C80 120.37(14)
C82 C81 C80 123.15(16)
F82 C82 C83 120.25(15)
F82 C82 C81 119.96(16)
C83 C82 C81 119.78(15)
F83 C83 C84 120.44(16)
F83 C83 C82 120.54(16)
C84 C83 C82 119.02(16)
F84 C84 C83 120.05(15)
F84 C84 C85 119.43(16)
C83 C84 C85 120.50(16)
F85 C85 C84 115.14(15)
F85 C85 C80 122.32(15)
C84 C85 C80 122.54(15)
C91 C90 C95 115.48(15)
C91 C90 C3 120.48(15)
C95 C90 C3 123.18(16)
F91 C91 C92 116.25(17)
F91 C91 C90 120.56(15)
C92 C91 C90 123.19(17)
F92 C92 C93 120.35(17)
F92 C92 C91 120.30(19)
C93 C92 C91 119.31(19)
F93 C93 C94 120.3(2)
F93 C93 C92 120.2(2)
C94 C93 C92 119.48(17)
F94 C94 C93 120.61(17)
F94 C94 C95 119.1(2)
C93 C94 C95 120.21(18)
F95 C95 C94 115.55(16)
F95 C95 C90 122.18(15)
C94 C95 C90 122.22(18)
C1 O1 Al1 153.75(10)
C2 O2 Al1 168.48(11)
C3 O3 Al1 166.09(11)
O2 Al1 O3 109.39(6)
O2 Al1 O1 109.11(6)
O3 Al1 O1 112.40(6)
O2 Al1 Cl1 107.94(4)
O3 Al1 Cl1 110.86(5)
O1 Al1 Cl1 107.01(4)
C110 C4 C100 121.28(14)
C110 C4 C120 120.02(15)
C100 C4 C120 118.70(15)
C101 C100 C105 119.00(16)
C101 C100 C4 121.20(15)
C105 C100 C4 119.80(15)
C102 C101 C100 119.76(17)
C101 C102 C103 120.13(18)
C104 C103 C102 120.92(18)
C105 C104 C103 119.78(18)
C104 C105 C100 120.37(17)
C115 C110 C111 119.07(15)
C115 C110 C4 121.15(15)
C111 C110 C4 119.78(15)
C112 C111 C110 119.91(16)
C111 C112 C113 120.06(16)
C112 C113 C114 121.02(16)
C115 C114 C113 119.63(17)
C114 C115 C110 120.31(16)
C125 C120 C121 119.40(15)
C125 C120 C4 120.85(15)
C121 C120 C4 119.75(15)
C122 C121 C120 119.73(16)
C121 C122 C123 120.02(17)
C122 C123 C124 120.82(17)
C125 C124 C123 120.03(17)
C124 C125 C120 119.95(17)

loop_
_geom_bond_atom_site_label_1
_geom_bond_atom_site_label_2
_geom_bond_distance
C1 O1 1.3733(18)
C1 C20 1.549(2)
C1 C10 1.558(2)
C1 C30 1.563(2)
C2 O2 1.3632(18)
C2 C50 1.553(2)
C2 C60 1.554(2)
C2 C40 1.565(2)
C3 O3 1.3688(18)
C3 C90 1.552(2)
C3 C70 1.559(2)
C3 C80 1.563(2)
C10 C15 1.388(2)
C10 C11 1.390(2)
C11 F15 1.3506(19)
C11 C12 1.378(2)
C12 F14 1.341(2)
C12 C13 1.375(3)
C13 F13 1.338(2)
C13 C14 1.373(3)
C14 F12 1.3426(19)
C14 C15 1.381(2)
C15 F11 1.3376(19)
C20 C21 1.388(2)
C20 C25 1.391(2)
C21 F21 1.3461(18)
C21 C22 1.375(2)
C22 F22 1.3371(18)
C22 C23 1.379(2)
C23 F23 1.3339(19)
C23 C24 1.373(2)
C24 F24 1.3436(18)
C24 C25 1.383(2)
C25 F25 1.3459(18)
C30 C35 1.388(2)
C30 C31 1.394(2)
C31 F31 1.3383(19)
C31 C32 1.378(2)
C32 F32 1.343(2)
C32 C33 1.372(3)
C33 F33 1.339(2)
C33 C34 1.371(3)
C34 F34 1.341(2)
C34 C35 1.383(2)
C35 F35 1.3449(19)
C40 C41 1.389(2)
C40 C45 1.400(2)
C41 F41 1.3425(18)
C41 C42 1.384(2)
C42 F42 1.3400(18)
C42 C43 1.370(2)
C43 F43 1.3449(18)
C43 C44 1.372(2)
C44 F44 1.3433(19)
C44 C45 1.380(2)
C45 F45 1.3382(18)
C50 C55 1.385(2)
C50 C51 1.394(2)
C51 F51 1.3477(18)
C51 C52 1.372(2)
C52 F52 1.3402(18)
C52 C53 1.377(3)
C53 F53 1.3408(19)
C53 C54 1.375(2)
C54 F54 1.3425(19)
C54 C55 1.385(2)
C55 F55 1.3426(18)
C60 C61 1.391(2)
C60 C65 1.395(2)
C61 F61 1.3452(19)
C61 C62 1.383(2)
C62 F62 1.3469(19)
C62 C63 1.368(2)
C63 F63 1.3376(19)
C63 C64 1.379(2)
C64 F64 1.3395(19)
C64 C65 1.371(2)
C65 F65 1.3424(17)
C70 C71 1.390(2)
C70 C75 1.394(2)
C71 F71 1.3410(19)
C71 C72 1.385(2)
C72 F72 1.342(2)
C72 C73 1.372(3)
C73 F73 1.340(2)
C73 C74 1.376(3)
C74 F74 1.342(2)
C74 C75 1.373(3)
C75 F75 1.344(2)
C80 C85 1.392(2)
C80 C81 1.395(2)
C81 F81 1.3395(19)
C81 C82 1.381(2)
C82 F82 1.3406(19)
C82 C83 1.374(3)
C83 F83 1.3406(19)
C83 C84 1.369(3)
C84 F84 1.344(2)
C84 C85 1.383(2)
C85 F85 1.3410(19)
C90 C91 1.386(3)
C90 C95 1.388(2)
C91 F91 1.339(2)
C91 C92 1.381(2)
C92 F92 1.340(2)
C92 C93 1.375(3)
C93 F93 1.343(2)
C93 C94 1.368(3)
C94 F94 1.344(2)
C94 C95 1.386(3)
C95 F95 1.346(2)
O1 Al1 1.7290(11)
O2 Al1 1.7123(11)
O3 Al1 1.7207(11)
Al1 Cl1 2.1748(6)
C4 C110 1.436(2)
C4 C100 1.438(2)
C4 C120 1.450(2)
C100 C101 1.404(2)
C100 C105 1.409(2)
C101 C102 1.380(3)
C102 C103 1.383(3)
C103 C104 1.379(3)
C104 C105 1.374(3)
C110 C115 1.410(2)
C110 C111 1.413(2)
C111 C112 1.376(2)
C112 C113 1.387(3)
C113 C114 1.389(3)
C114 C115 1.376(2)
C120 C125 1.403(2)
C120 C121 1.412(2)
C121 C122 1.380(2)
C122 C123 1.384(3)
C123 C124 1.387(3)
C124 C125 1.379(2)
